data_7000648
loop_
_publ_author_name
'Takamizawa, Satoshi'
'Nakata, Ei-ichi'
'Miyake, Ryosuke'

_publ_section_title
;
 Structural susceptibility of gas inclusion crystal to external gas
 pressure and temperature: force guide role of channel
;
_journal_issue 10
_journal_name_full 'Dalton Transactions'
_journal_page_first 1752
_journal_page_last 1760
_journal_paper_doi 10.1039/b813178c
_journal_year 2009
_chemical_formula_sum 'C34 H32 Cu2 N2 O8'
_chemical_formula_weight 723.72
_chemical_name_systematic
; 
 ? 
;
_space_group_IT_number 2
_symmetry_cell_setting triclinic
_symmetry_space_group_name_Hall '-P 1'
_symmetry_space_group_name_H-M 'P -1'
_atom_sites_solution_hydrogens geom
_atom_sites_solution_primary direct
_atom_sites_solution_secondary difmap
_audit_creation_method SHELXL-97
_cell_angle_alpha 71.471(7)
_cell_angle_beta 64.337(6)
_cell_angle_gamma 62.787(7)
_cell_formula_units_Z 1
_cell_length_a 9.678(3)
_cell_length_b 10.148(3)
_cell_length_c 10.688(4)
_cell_measurement_temperature 90
_cell_volume 832.0(5)
_computing_cell_refinement 'Bruker SMART'
_computing_data_collection 'Bruker SMART'
_computing_data_reduction 'Bruker SAINT'
_computing_molecular_graphics 'Bruker SHELXTL'
_computing_publication_material 'Bruker SHELXTL'
_computing_structure_refinement 'SHELXL-97 (Sheldrick, 1997)'
_computing_structure_solution 'SHELXS-97 (Sheldrick, 1990)'
_diffrn_ambient_temperature 90
_diffrn_detector_area_resol_mean 8.366
_diffrn_measured_fraction_theta_full 0.979
_diffrn_measured_fraction_theta_max 0.979
_diffrn_measurement_device_type 'CCD area detector'
_diffrn_measurement_method 'phi and omega scans'
_diffrn_radiation_monochromator graphite
_diffrn_radiation_source 'fine-focus sealed tube'
_diffrn_radiation_type MoK\a
_diffrn_radiation_wavelength 0.71073
_diffrn_reflns_av_R_equivalents 0.0699
_diffrn_reflns_av_sigmaI/netI 0.2143
_diffrn_reflns_limit_h_max 12
_diffrn_reflns_limit_h_min -12
_diffrn_reflns_limit_k_max 6
_diffrn_reflns_limit_k_min -13
_diffrn_reflns_limit_l_max 13
_diffrn_reflns_limit_l_min -14
_diffrn_reflns_number 5885
_diffrn_reflns_theta_full 28.30
_diffrn_reflns_theta_max 28.30
_diffrn_reflns_theta_min 2.59
_exptl_absorpt_coefficient_mu 1.331
_exptl_absorpt_correction_T_max 0.8566
_exptl_absorpt_correction_T_min 0.5024
_exptl_absorpt_correction_type empirical
_exptl_absorpt_process_details
;
SADABS; Sheldrick, 1996
;
_exptl_crystal_colour blue
_exptl_crystal_density_diffrn 1.444
_exptl_crystal_density_method 'not measured'
_exptl_crystal_description plate
_exptl_crystal_F_000 372
_exptl_crystal_size_max 0.60
_exptl_crystal_size_mid 0.20
_exptl_crystal_size_min 0.12
_refine_diff_density_max 1.364
_refine_diff_density_min -1.002
_refine_diff_density_rms 0.138
_refine_ls_extinction_method none
_refine_ls_goodness_of_fit_ref 0.952
_refine_ls_hydrogen_treatment mixed
_refine_ls_matrix_type full
_refine_ls_number_parameters 220
_refine_ls_number_reflns 4052
_refine_ls_number_restraints 19
_refine_ls_restrained_S_all 0.950
_refine_ls_R_factor_all 0.1753
_refine_ls_R_factor_gt 0.0796
_refine_ls_shift/su_max 0.000
_refine_ls_shift/su_mean 0.000
_refine_ls_structure_factor_coef Fsqd
_refine_ls_weighting_details 'calc w=1/[\s^2^(Fo^2^)+(0.0541P)^2^+0.0000P] where P=(Fo^2^+2Fc^2^)/3'
_refine_ls_weighting_scheme calc
_refine_ls_wR_factor_gt 0.1343
_refine_ls_wR_factor_ref 0.1781
_reflns_number_gt 1787
_reflns_number_total 4052
_reflns_threshold_expression >2sigma(I)
_cod_data_source_file b813178c.txt
_cod_data_source_block 311231
_cod_depositor_comments
;
The following automatic conversions were performed:
'_symmetry_cell_setting' value 'Triclinic' changed to 'triclinic'
according to '/home/saulius/struct/CIF-dictionaries/cif_core.dic'
dictionary named 'cif_core.dic' version 2.4.1 from 2010-06-29.

Automatic conversion script
Id: cif_fix_enum 1527 2010-12-29 10:47:43Z saulius 
;
_cod_original_sg_symbol_H-M P-1
_cod_database_code 7000648

loop_
_symmetry_equiv_pos_as_xyz
'x, y, z'
'-x, -y, -z'

loop_
_atom_site_label
_atom_site_type_symbol
_atom_site_fract_x
_atom_site_fract_y
_atom_site_fract_z
_atom_site_U_iso_or_equiv
_atom_site_adp_type
_atom_site_occupancy
_atom_site_symmetry_multiplicity
_atom_site_calc_flag
_atom_site_refinement_flags
_atom_site_disorder_assembly
_atom_site_disorder_group
C1 C 0.3337(8) 0.7555(8) 0.5749(7) 0.0211(14) Uani 1 1 d . . .
C2 C 0.2267(8) 0.9090(8) 0.6191(6) 0.0199(14) Uani 1 1 d . . .
C3 C 0.0569(8) 0.9678(8) 0.6445(7) 0.0251(16) Uani 1 1 d . . .
H3 H 0.0095 0.9124 0.6302 0.030 Uiso 1 1 calc R . .
C4 C -0.0420(8) 1.1037(9) 0.6896(8) 0.0343(19) Uani 1 1 d . . .
H4 H -0.1575 1.1434 0.7068 0.041 Uiso 1 1 calc R . .
C5 C 0.0309(9) 1.1821(9) 0.7094(8) 0.0358(18) Uani 1 1 d . . .
H5 H -0.0367 1.2760 0.7422 0.043 Uiso 1 1 calc R . .
C6 C 0.1968(10) 1.1284(8) 0.6832(7) 0.0309(18) Uani 1 1 d . . .
H6 H 0.2439 1.1845 0.6969 0.037 Uiso 1 1 calc R . .
C7 C 0.2970(8) 0.9893(8) 0.6359(7) 0.0254(16) Uani 1 1 d . . .
H7 H 0.4130 0.9511 0.6157 0.030 Uiso 1 1 calc R . .
C8 C 0.5448(7) 0.6253(8) 0.2503(7) 0.0216(15) Uani 1 1 d . . .
C9 C 0.5657(8) 0.7095(8) 0.0995(7) 0.0245(15) Uani 1 1 d . . .
C10 C 0.4759(9) 0.7097(9) 0.0278(8) 0.0340(19) Uani 1 1 d . . .
H10 H 0.4013 0.6588 0.0712 0.041 Uiso 1 1 calc R . .
C11 C 0.4962(10) 0.7840(10) -0.1059(9) 0.046(2) Uani 1 1 d . . .
H11 H 0.4368 0.7826 -0.1565 0.055 Uiso 1 1 calc R . .
C12 C 0.6007(10) 0.8606(10) -0.1687(9) 0.044(2) Uani 1 1 d . . .
H12 H 0.6102 0.9146 -0.2608 0.052 Uiso 1 1 calc R . .
C13 C 0.6897(10) 0.8599(9) -0.1007(9) 0.045(2) Uani 1 1 d . . .
H13 H 0.7649 0.9102 -0.1455 0.054 Uiso 1 1 calc R . .
C14 C 0.6707(9) 0.7846(9) 0.0362(8) 0.0336(19) Uani 1 1 d . . .
H14 H 0.7314 0.7856 0.0857 0.040 Uiso 1 1 calc R . .
C15 C -0.0030(7) 0.5644(7) 0.5924(7) 0.0187(14) Uani 1 1 d . . .
H15 H -0.0099 0.6100 0.6611 0.022 Uiso 1 1 calc R . .
C16 C 0.1475(7) 0.4278(7) 0.4130(6) 0.0187(14) Uani 1 1 d . . .
H16 H 0.2509 0.3736 0.3505 0.022 Uiso 1 1 calc R . .
Cu1 Cu 0.37043(10) 0.48880(12) 0.50437(10) 0.0218(3) Uani 1 1 d . . .
N1 N 0.1443(6) 0.4948(7) 0.5041(6) 0.0209(13) Uani 1 1 d . . .
O1 O 0.2587(5) 0.6883(5) 0.5642(5) 0.0266(12) Uani 1 1 d . . .
O2 O 0.4847(5) 0.7069(5) 0.5563(5) 0.0248(11) Uani 1 1 d . . .
O3 O 0.6497(5) 0.6084(5) 0.3013(5) 0.0240(11) Uani 1 1 d . . .
O4 O 0.4271(5) 0.5841(6) 0.3070(5) 0.0255(11) Uani 1 1 d . . .
C1S C 0.8752(11) 0.3446(11) 0.0378(10) 0.071(3) Uani 1 1 d D . .
H1S H 0.761(2) 0.379(8) 0.047(7) 0.107 Uiso 1 1 d D . .
H2S H 0.924(8) 0.2372(12) 0.046(8) 0.107 Uiso 1 1 d D . .
H3S H 0.934(8) 0.387(8) -0.052(4) 0.107 Uiso 1 1 d D . .
H4S H 0.882(8) 0.376(8) 0.110(5) 0.107 Uiso 1 1 d D . .

loop_
_atom_site_aniso_label
_atom_site_aniso_U_11
_atom_site_aniso_U_22
_atom_site_aniso_U_33
_atom_site_aniso_U_23
_atom_site_aniso_U_13
_atom_site_aniso_U_12
C1 0.022(3) 0.031(4) 0.015(3) 0.000(3) -0.006(3) -0.015(3)
C2 0.025(3) 0.030(4) 0.009(3) 0.005(3) -0.002(3) -0.022(3)
C3 0.018(3) 0.024(4) 0.030(4) 0.000(3) -0.008(3) -0.008(3)
C4 0.018(4) 0.029(4) 0.037(5) -0.002(4) -0.001(3) -0.005(3)
C5 0.041(5) 0.032(4) 0.025(4) 0.003(4) -0.011(3) -0.010(4)
C6 0.058(5) 0.023(4) 0.021(4) 0.006(3) -0.021(4) -0.022(4)
C7 0.025(4) 0.027(4) 0.028(4) 0.000(3) -0.011(3) -0.015(3)
C8 0.014(3) 0.025(4) 0.030(4) -0.009(3) -0.009(3) -0.006(3)
C9 0.022(3) 0.028(4) 0.020(4) -0.007(3) -0.001(3) -0.011(3)
C10 0.033(4) 0.038(5) 0.035(5) 0.006(4) -0.020(4) -0.018(4)
C11 0.053(5) 0.058(6) 0.036(5) 0.014(5) -0.030(4) -0.029(5)
C12 0.052(5) 0.046(5) 0.031(5) 0.000(4) -0.011(4) -0.023(5)
C13 0.052(5) 0.044(5) 0.045(6) 0.012(4) -0.022(4) -0.031(5)
C14 0.037(4) 0.051(5) 0.022(4) 0.002(4) -0.011(3) -0.028(4)
C15 0.025(3) 0.020(4) 0.019(4) -0.004(3) -0.006(3) -0.014(3)
C16 0.022(3) 0.029(4) 0.007(3) -0.006(3) 0.005(2) -0.019(3)
Cu1 0.0182(4) 0.0293(5) 0.0238(5) -0.0051(4) -0.0078(3) -0.0123(4)
N1 0.017(3) 0.022(3) 0.016(3) -0.012(3) -0.003(2) 0.002(2)
O1 0.021(2) 0.025(3) 0.035(3) -0.011(2) -0.007(2) -0.008(2)
O2 0.020(2) 0.023(3) 0.030(3) -0.011(2) -0.007(2) -0.004(2)
O3 0.027(2) 0.032(3) 0.020(3) -0.002(2) -0.008(2) -0.018(2)
O4 0.026(2) 0.039(3) 0.017(3) 0.001(2) -0.008(2) -0.020(2)
C1S 0.082(8) 0.063(7) 0.067(7) -0.015(6) -0.032(6) -0.016(6)

loop_
_atom_type_symbol
_atom_type_description
_atom_type_scat_dispersion_real
_atom_type_scat_dispersion_imag
_atom_type_scat_source
C C 0.0033 0.0016 'International Tables Vol C Tables 4.2.6.8 and 6.1.1.4'
H H 0.0000 0.0000 'International Tables Vol C Tables 4.2.6.8 and 6.1.1.4'
Cu Cu 0.3201 1.2651 'International Tables Vol C Tables 4.2.6.8 and 6.1.1.4'
N N 0.0061 0.0033 'International Tables Vol C Tables 4.2.6.8 and 6.1.1.4'
O O 0.0106 0.0060 'International Tables Vol C Tables 4.2.6.8 and 6.1.1.4'

loop_
_geom_angle_atom_site_label_1
_geom_angle_atom_site_label_2
_geom_angle_atom_site_label_3
_geom_angle
_geom_angle_site_symmetry_1
_geom_angle_site_symmetry_3
_geom_angle_publ_flag
O2 C1 O1 126.8(6) . . ?
O2 C1 C2 117.8(6) . . ?
O1 C1 C2 115.4(5) . . ?
C7 C2 C3 120.0(6) . . ?
C7 C2 C1 119.5(6) . . ?
C3 C2 C1 120.5(6) . . ?
C4 C3 C2 121.1(7) . . ?
C3 C4 C5 118.2(7) . . ?
C6 C5 C4 121.9(7) . . ?
C5 C6 C7 119.3(7) . . ?
C2 C7 C6 119.6(6) . . ?
O4 C8 O3 128.1(6) . . ?
O4 C8 C9 115.7(5) . . ?
O3 C8 C9 116.2(6) . . ?
C14 C9 C10 119.7(7) . . ?
C14 C9 C8 120.7(6) . . ?
C10 C9 C8 119.6(6) . . ?
C11 C10 C9 119.0(7) . . ?
C10 C11 C12 121.1(7) . . ?
C13 C12 C11 120.3(8) . . ?
C12 C13 C14 119.4(8) . . ?
C9 C14 C13 120.4(6) . . ?
N1 C15 C16 121.6(5) . 2_566 ?
N1 C16 C15 121.6(5) . 2_566 ?
O2 Cu1 O3 88.6(2) 2_666 2_666 ?
O2 Cu1 O4 89.5(2) 2_666 . ?
O3 Cu1 O4 170.29(18) 2_666 . ?
O2 Cu1 O1 170.19(18) 2_666 . ?
O3 Cu1 O1 90.6(2) 2_666 . ?
O4 Cu1 O1 89.6(2) . . ?
O2 Cu1 N1 97.62(19) 2_666 . ?
O3 Cu1 N1 97.9(2) 2_666 . ?
O4 Cu1 N1 91.8(2) . . ?
O1 Cu1 N1 92.17(19) . . ?
O2 Cu1 Cu1 87.20(13) 2_666 2_666 ?
O3 Cu1 Cu1 85.64(13) 2_666 2_666 ?
O4 Cu1 Cu1 84.76(13) . 2_666 ?
O1 Cu1 Cu1 82.99(13) . 2_666 ?
N1 Cu1 Cu1 174.04(18) . 2_666 ?
C15 N1 C16 116.8(5) . . ?
C15 N1 Cu1 122.4(4) . . ?
C16 N1 Cu1 120.8(4) . . ?
C1 O1 Cu1 123.3(4) . . ?
C1 O2 Cu1 119.7(4) . 2_666 ?
C8 O3 Cu1 119.9(4) . 2_666 ?
C8 O4 Cu1 121.5(4) . . ?

loop_
_geom_bond_atom_site_label_1
_geom_bond_atom_site_label_2
_geom_bond_distance
_geom_bond_site_symmetry_2
_geom_bond_publ_flag
C1 O2 1.253(7) . ?
C1 O1 1.257(7) . ?
C1 C2 1.514(9) . ?
C2 C7 1.365(8) . ?
C2 C3 1.397(8) . ?
C3 C4 1.366(9) . ?
C4 C5 1.388(10) . ?
C5 C6 1.364(10) . ?
C6 C7 1.402(9) . ?
C8 O4 1.231(7) . ?
C8 O3 1.272(7) . ?
C8 C9 1.539(10) . ?
C9 C14 1.362(10) . ?
C9 C10 1.385(9) . ?
C10 C11 1.362(10) . ?
C11 C12 1.371(11) . ?
C12 C13 1.342(10) . ?
C13 C14 1.395(10) . ?
C15 N1 1.327(7) . ?
C15 C16 1.389(8) 2_566 ?
C16 N1 1.337(7) . ?
C16 C15 1.389(8) 2_566 ?
Cu1 O2 1.953(4) 2_666 ?
Cu1 O3 1.962(5) 2_666 ?
Cu1 O4 1.968(5) . ?
Cu1 O1 1.974(5) . ?
Cu1 N1 2.163(5) . ?
Cu1 Cu1 2.5797(17) 2_666 ?
O2 Cu1 1.953(4) 2_666 ?
O3 Cu1 1.962(5) 2_666 ?

loop_
_geom_torsion_atom_site_label_1
_geom_torsion_atom_site_label_2
_geom_torsion_atom_site_label_3
_geom_torsion_atom_site_label_4
_geom_torsion
_geom_torsion_site_symmetry_1
_geom_torsion_site_symmetry_2
_geom_torsion_site_symmetry_3
_geom_torsion_site_symmetry_4
_geom_torsion_publ_flag
O2 C1 C2 C7 0.6(9) . . . . ?
O1 C1 C2 C7 178.9(6) . . . . ?
O2 C1 C2 C3 -178.6(6) . . . . ?
O1 C1 C2 C3 -0.3(9) . . . . ?
C7 C2 C3 C4 -1.7(10) . . . . ?
C1 C2 C3 C4 177.5(6) . . . . ?
C2 C3 C4 C5 0.1(11) . . . . ?
C3 C4 C5 C6 1.0(11) . . . . ?
C4 C5 C6 C7 -0.5(11) . . . . ?
C3 C2 C7 C6 2.2(10) . . . . ?
C1 C2 C7 C6 -177.0(6) . . . . ?
C5 C6 C7 C2 -1.1(10) . . . . ?
O4 C8 C9 C14 167.5(6) . . . . ?
O3 C8 C9 C14 -11.7(10) . . . . ?
O4 C8 C9 C10 -12.1(9) . . . . ?
O3 C8 C9 C10 168.7(6) . . . . ?
C14 C9 C10 C11 0.8(11) . . . . ?
C8 C9 C10 C11 -179.7(7) . . . . ?
C9 C10 C11 C12 -1.4(12) . . . . ?
C10 C11 C12 C13 2.2(13) . . . . ?
C11 C12 C13 C14 -2.2(13) . . . . ?
C10 C9 C14 C13 -0.8(11) . . . . ?
C8 C9 C14 C13 179.6(6) . . . . ?
C12 C13 C14 C9 1.5(12) . . . . ?
C16 C15 N1 C16 -2.4(11) 2_566 . . . ?
C16 C15 N1 Cu1 177.4(5) 2_566 . . . ?
C15 C16 N1 C15 2.4(11) 2_566 . . . ?
C15 C16 N1 Cu1 -177.4(5) 2_566 . . . ?
O2 Cu1 N1 C15 148.6(6) 2_666 . . . ?
O3 Cu1 N1 C15 58.9(6) 2_666 . . . ?
O4 Cu1 N1 C15 -121.7(6) . . . . ?
O1 Cu1 N1 C15 -32.0(6) . . . . ?
Cu1 Cu1 N1 C15 -67.7(18) 2_666 . . . ?
O2 Cu1 N1 C16 -31.6(6) 2_666 . . . ?
O3 Cu1 N1 C16 -121.3(5) 2_666 . . . ?
O4 Cu1 N1 C16 58.1(5) . . . . ?
O1 Cu1 N1 C16 147.8(5) . . . . ?
Cu1 Cu1 N1 C16 112.1(15) 2_666 . . . ?
O2 C1 O1 Cu1 -3.3(10) . . . . ?
C2 C1 O1 Cu1 178.7(4) . . . . ?
O2 Cu1 O1 C1 1.5(16) 2_666 . . . ?
O3 Cu1 O1 C1 87.0(5) 2_666 . . . ?
O4 Cu1 O1 C1 -83.3(5) . . . . ?
N1 Cu1 O1 C1 -175.0(5) . . . . ?
Cu1 Cu1 O1 C1 1.5(5) 2_666 . . . ?
O1 C1 O2 Cu1 3.1(9) . . . 2_666 ?
C2 C1 O2 Cu1 -178.8(4) . . . 2_666 ?
O4 C8 O3 Cu1 -2.0(9) . . . 2_666 ?
C9 C8 O3 Cu1 177.2(4) . . . 2_666 ?
O3 C8 O4 Cu1 3.9(9) . . . . ?
C9 C8 O4 Cu1 -175.2(4) . . . . ?
O2 Cu1 O4 C8 -90.3(5) 2_666 . . . ?
O3 Cu1 O4 C8 -11.6(16) 2_666 . . . ?
O1 Cu1 O4 C8 80.0(5) . . . . ?
N1 Cu1 O4 C8 172.1(5) . . . . ?
Cu1 Cu1 O4 C8 -3.0(5) 2_666 . . . ?
